data_1569211
loop_
_publ_author_name
'Zhang, Shengbo'
'Xue, Yingying'
'Wu, Yanfen'
'Zhang, Yu-Xiao'
'Tan, Ting'
'Niu, Zhiqiang'

_publ_section_title
;
 PET recycling under mild conditions <i>via</i> substituent-modulated
 intramolecular hydrolysis.
;
_journal_issue 24
_journal_name_full 'Chemical science'
_journal_page_first 6558
_journal_page_last 6563
_journal_paper_doi 10.1039/d3sc01161e
_journal_volume 14
_journal_year 2023
_chemical_formula_moiety 'C22 H24 F2 N4 O4 Zn2, 2(N O3)'
_chemical_formula_sum 'C22 H24 F2 N6 O10 Zn2'
_chemical_formula_weight 701.21
_space_group_crystal_system monoclinic
_space_group_IT_number 14
_space_group_name_Hall '-P 2yn'
_space_group_name_H-M_alt 'P 1 21/n 1'
_atom_sites_solution_hydrogens mixed
_atom_sites_solution_primary dual
_audit_creation_date 2022-03-12
_audit_creation_method
;
Olex2 1.5
(compiled 2021.12.09 svn.r5202d8cf for OlexSys, GUI svn.r6439)
;
_audit_update_record
;
2022-09-06 deposited with the CCDC.	2023-05-25 downloaded from the CCDC.
;
_cell_angle_alpha 90
_cell_angle_beta 109.2110(10)
_cell_angle_gamma 90
_cell_formula_units_Z 2
_cell_length_a 8.14410(10)
_cell_length_b 17.9862(2)
_cell_length_c 9.44930(10)
_cell_measurement_reflns_used 7229
_cell_measurement_temperature 272.1(8)
_cell_measurement_theta_max 66.4540
_cell_measurement_theta_min 4.9280
_cell_volume 1307.07(3)
_computing_cell_refinement 'CrysAlisPro 1.171.40.78a (Rigaku OD, 2020)'
_computing_data_collection 'CrysAlisPro 1.171.40.78a (Rigaku OD, 2020)'
_computing_data_reduction 'CrysAlisPro 1.171.40.78a (Rigaku OD, 2020)'
_computing_molecular_graphics 'Olex2 1.5 (Dolomanov et al., 2009)'
_computing_publication_material 'Olex2 1.5 (Dolomanov et al., 2009)'
_computing_structure_refinement 'SHELXL 2018/1 (Sheldrick, 2015)'
_computing_structure_solution 'SHELXT 2014/5 (Sheldrick, 2014)'
_diffrn_ambient_environment N~2~
_diffrn_ambient_temperature 272.1(8)
_diffrn_detector 'Hybrid Pixel Array Detector'
_diffrn_detector_area_resol_mean 10.0000
_diffrn_measured_fraction_theta_full 0.909
_diffrn_measured_fraction_theta_max 0.909
_diffrn_measurement_details
;
List of Runs (angles in degrees, time in seconds):

  # Type    Start    End  Width  t~exp~   \w     \q     \k     \f   Frames
#--------------------------------------------------------------------------
  1  \w     33.00  69.00   0.50    0.50    --   43.60   0.00-180.00   72
  2  \w     57.00 133.00   0.50    0.50    --   43.60  46.00  90.00  152
  3  \w     78.00 104.00   0.50    0.50    --   43.60   0.00-180.00   52
  4  \w    -32.00  -6.00   0.50    0.50    --   43.60   0.00-180.00   52
  5  \w    -45.00  51.00   0.50    0.50    --   43.60  46.00  90.00  192
  6  \w    141.00 170.00   0.50    0.50    --   90.00  18.00  60.00   58
  7  \w    112.00 138.00   0.50    0.50    --   90.00  18.00  60.00   52
  8  \w    118.00 170.00   0.50    0.50    --   90.00  46.00 120.00  104
  9  \w      1.00  27.00   0.50    0.50    --   90.00  37.00 120.00   52
 10  \w      3.00 177.00   0.50    0.50    --   90.00  46.00  30.00  348
 11  \w     77.00 103.00   0.50    0.50    --   90.00  37.00 120.00   52
 12  \w    143.00 169.00   0.50    0.50    --   90.00  37.00 120.00   52
 13  \w     68.00  94.00   0.50    0.50    --   90.00  28.00-120.00   52
 14  \w     27.00  53.00   0.50    0.50    --   90.00  28.00-120.00   52
 15  \w     63.00 132.00   0.50    0.50    --   90.00   9.00-120.00  138
 16  \w    105.00 178.00   0.50    0.50    --   90.00  46.00-180.00  146
 17  \w     22.00  47.00   0.50    0.50    --   90.00  18.00-180.00   50
 18  \w    147.00 178.00   0.50    0.50    --   90.00  18.00-180.00   62
 19  \w     79.00 173.00   0.50    0.50    --   90.00  37.00-150.00  188
 20  \w      2.00  59.00   0.50    0.50    --   90.00  37.00-180.00  114
 21  \w    116.00 141.00   0.50    0.50    --   90.00  46.00  90.00   50
 22  \w    147.00 173.00   0.50    0.50    --   90.00  46.00 150.00   52
 23  \w     15.00  41.00   0.50    0.50    --   90.00  37.00-150.00   52
;
_diffrn_measurement_device 'four-circle diffractometer'
_diffrn_measurement_device_type 'XtaLAB AFC11 (RINC): quarter-chi single'
_diffrn_measurement_method '\w scans'
_diffrn_orient_matrix_type 'CrysAlisPro convention (1999,Acta A55,543-557)'
_diffrn_orient_matrix_UB_11 0.1293611000
_diffrn_orient_matrix_UB_12 0.0414934000
_diffrn_orient_matrix_UB_13 -0.0596612000
_diffrn_orient_matrix_UB_21 -0.0355830000
_diffrn_orient_matrix_UB_22 0.0725854000
_diffrn_orient_matrix_UB_23 0.0714482000
_diffrn_orient_matrix_UB_31 0.1486742000
_diffrn_orient_matrix_UB_32 -0.0187118000
_diffrn_orient_matrix_UB_33 0.1453581000
_diffrn_radiation_monochromator mirror
_diffrn_radiation_probe x-ray
_diffrn_radiation_type 'Cu K\a'
_diffrn_radiation_wavelength 1.54184
_diffrn_reflns_av_R_equivalents 0.0096
_diffrn_reflns_av_unetI/netI 0.0070
_diffrn_reflns_Laue_measured_fraction_full 0.909
_diffrn_reflns_Laue_measured_fraction_max 0.909
_diffrn_reflns_limit_h_max 9
_diffrn_reflns_limit_h_min -9
_diffrn_reflns_limit_k_max 21
_diffrn_reflns_limit_k_min -21
_diffrn_reflns_limit_l_max 11
_diffrn_reflns_limit_l_min -11
_diffrn_reflns_number 8116
_diffrn_reflns_point_group_measured_fraction_full 0.909
_diffrn_reflns_point_group_measured_fraction_max 0.909
_diffrn_reflns_theta_full 66.442
_diffrn_reflns_theta_max 66.442
_diffrn_reflns_theta_min 6.709
_diffrn_source 'Rotating-anode X-ray tube'
_diffrn_source_type 'Rigaku (Cu) X-ray Source'
_exptl_absorpt_coefficient_mu 3.006
_exptl_absorpt_correction_T_max 1.00000
_exptl_absorpt_correction_T_min 0.61213
_exptl_absorpt_correction_type multi-scan
_exptl_absorpt_process_details
;
CrysAlisPro 1.171.40.78a (Rigaku Oxford Diffraction, 2020)
Empirical absorption correction using spherical harmonics,
 implemented in SCALE3 ABSPACK scaling algorithm.
;
_exptl_crystal_colour 'clear light colourless'
_exptl_crystal_density_diffrn 1.782
_exptl_crystal_description block
_exptl_crystal_F_000 712
_refine_diff_density_max 0.359
_refine_diff_density_min -0.237
_refine_diff_density_rms 0.036
_refine_ls_extinction_method none
_refine_ls_goodness_of_fit_ref 1.085
_refine_ls_hydrogen_treatment constr
_refine_ls_matrix_type full
_refine_ls_number_parameters 199
_refine_ls_number_reflns 2092
_refine_ls_number_restraints 0
_refine_ls_restrained_S_all 1.085
_refine_ls_R_factor_all 0.0310
_refine_ls_R_factor_gt 0.0302
_refine_ls_shift/su_max 0.001
_refine_ls_shift/su_mean 0.000
_refine_ls_structure_factor_coef Fsqd
_refine_ls_weighting_details 'w=1/[\s^2^(Fo^2^)+(0.0308P)^2^+0.7772P] where P=(Fo^2^+2Fc^2^)/3'
_refine_ls_weighting_scheme calc
_refine_ls_wR_factor_gt 0.0725
_refine_ls_wR_factor_ref 0.0731
_reflns_Friedel_coverage 0.000
_reflns_number_gt 2063
_reflns_number_total 2092
_reflns_threshold_expression 'I > 2\s(I)'
_cod_data_source_file d3sc01161e2.cif
_cod_data_source_block f-zn2l22
_cod_depositor_comments 'Adding full bibliography for 1569205--1569212.cif.'
_cod_database_code 1569211
_shelx_shelxl_version_number 2018/1
_chemical_oxdiff_formula 'C H O N Zn F'
_shelx_space_group_comment
;
The symmetry employed for this shelxl refinement is uniquely defined
by the following loop, which should always be used as a source of
symmetry information in preference to the above space-group names.
They are only intended as comments.
;
_reflns_odcompleteness_completeness 89.56
_reflns_odcompleteness_iscentric 1
_reflns_odcompleteness_theta 66.97
_olex2_refinement_description
;
1. Fixed Uiso
 At 1.2 times of:
  All C(H) groups, All C(H,H) groups, All C(H,H,H,H) groups
 At 1.5 times of:
  All O(H,H) groups
2. Uiso/Uaniso restraints and constraints
Uanis(C10A) = Uanis(C10)
Uanis(C9) = Uanis(C9A)
3. Others
 Sof(H11c)=Sof(H11d)=Sof(C10A)=Sof(H10c)=Sof(H10d)=1-FVAR(1)
 Sof(H11a)=Sof(H11b)=Sof(C10)=Sof(H10a)=Sof(H10b)=FVAR(1)
 Sof(C9A)=Sof(H9Aa)=Sof(H9Ab)=1-FVAR(2)
 Sof(C9)=Sof(H9a)=Sof(H9b)=FVAR(2)
4.a Rotating group:
 O2(H2a,H2b)
4.b Secondary CH2 refined with riding coordinates:
 C11(H11a,H11b), C11(H11c,H11d), C10(H10a,H10b), C10A(H10c,H10d), C9(H9a,H9b),
 C9A(H9Aa,H9Ab)
4.c Aromatic/amide H refined with riding coordinates:
 C8(H8), C2(H2), C7(H7), C6(H6)
;
_olex2_submission_special_instructions 'No special instructions were received'
_oxdiff_exptl_absorpt_empirical_details
;
Empirical correction (ABSPACK) includes:
- Absorption correction using spherical harmonics
- Frame scaling
;
_oxdiff_exptl_absorpt_empirical_full_max 1.435
_oxdiff_exptl_absorpt_empirical_full_min 0.742

loop_
_space_group_symop_operation_xyz
'x, y, z'
'-x+1/2, y+1/2, -z+1/2'
'-x, -y, -z'
'x-1/2, -y-1/2, z-1/2'

loop_
_atom_site_label
_atom_site_type_symbol
_atom_site_fract_x
_atom_site_fract_y
_atom_site_fract_z
_atom_site_U_iso_or_equiv
_atom_site_adp_type
_atom_site_occupancy
_atom_site_site_symmetry_order
_atom_site_calc_flag
_atom_site_refinement_flags_posn
_atom_site_refinement_flags_adp
_atom_site_refinement_flags_occupancy
_atom_site_disorder_assembly
_atom_site_disorder_group
Zn01 Zn 0.00522(3) -0.41949(2) -0.42394(3) 0.03974(14) Uani 1 1 d . . . . .
O1 O -0.16201(17) -0.49128(7) -0.57168(15) 0.0407(3) Uani 1 1 d . . . . .
O2 O 0.0601(2) -0.35392(8) -0.57561(17) 0.0514(4) Uani 1 1 d . . . . .
H2A H 0.073745 -0.309380 -0.543748 0.077 Uiso 1 1 d R U . . .
H2B H -0.027821 -0.352068 -0.655048 0.077 Uiso 1 1 d R U . . .
O3 O 0.1194(2) -0.21031(10) -0.4971(2) 0.0732(5) Uani 1 1 d . . . . .
N2 N 0.1797(3) -0.38883(10) -0.2211(2) 0.0493(4) Uani 1 1 d . . . . .
O5 O 0.3625(3) -0.25024(11) -0.3499(3) 0.0773(6) Uani 1 1 d . . . . .
N3 N 0.2577(3) -0.19915(10) -0.3947(2) 0.0483(4) Uani 1 1 d . . . . .
N1 N -0.2072(3) -0.36954(11) -0.3914(2) 0.0567(5) Uani 1 1 d . . . . .
F1 F -0.8626(2) -0.46557(13) -0.8624(3) 0.1061(7) Uani 1 1 d . . . . .
C4 C -0.3301(3) -0.48395(11) -0.6434(2) 0.0385(4) Uani 1 1 d . . . . .
C3 C -0.4311(3) -0.43117(12) -0.5968(3) 0.0446(5) Uani 1 1 d . . . . .
O4 O 0.2894(3) -0.13590(11) -0.3401(2) 0.0822(6) Uani 1 1 d . . . . .
C8 C -0.3348(3) -0.58572(12) -0.8314(3) 0.0503(5) Uani 1 1 d . . . . .
H8 H -0.403952 -0.606294 -0.921605 0.060 Uiso 1 1 calc R U . . .
C5 C -0.4162(3) -0.52913(12) -0.7685(2) 0.0453(5) Uani 1 1 d . . . . .
C2 C -0.6117(3) -0.42630(14) -0.6729(3) 0.0583(6) Uani 1 1 d . . . . .
H2 H -0.678571 -0.392491 -0.641087 0.070 Uiso 1 1 calc R U . . .
C7 C -0.3655(3) -0.38093(13) -0.4715(3) 0.0516(5) Uani 1 1 d . . . . .
H7 H -0.448515 -0.353564 -0.445914 0.062 Uiso 1 1 calc R U . . .
C6 C -0.5953(3) -0.52078(15) -0.8430(3) 0.0606(6) Uani 1 1 d . . . . .
H6 H -0.650657 -0.549493 -0.926979 0.073 Uiso 1 1 calc R U . . .
C1 C -0.6878(3) -0.47068(16) -0.7921(4) 0.0667(7) Uani 1 1 d . . . . .
C11 C 0.1413(4) -0.32776(16) -0.1330(3) 0.0706(7) Uani 1 1 d . . . . .
H11A H 0.218091 -0.331904 -0.030180 0.085 Uiso 0.602(4) 1 calc R U P A 1
H11B H 0.166210 -0.280849 -0.172345 0.085 Uiso 0.602(4) 1 calc R U P A 1
H11C H 0.236015 -0.292203 -0.109884 0.085 Uiso 0.398(4) 1 calc R U P A 2
H11D H 0.137564 -0.347816 -0.038824 0.085 Uiso 0.398(4) 1 calc R U P A 2
C10 C -0.0323(6) -0.3268(2) -0.1340(5) 0.0576(9) Uani 0.602(4) 1 d . . P A 1
H10A H -0.039166 -0.292866 -0.056292 0.069 Uiso 0.602(4) 1 calc R U P A 1
H10B H -0.060466 -0.376008 -0.106911 0.069 Uiso 0.602(4) 1 calc R U P A 1
C10A C -0.0351(9) -0.2851(4) -0.2125(7) 0.0576(9) Uani 0.398(4) 1 d . . P A 2
H10C H -0.046375 -0.245366 -0.146965 0.069 Uiso 0.398(4) 1 calc R U P A 2
H10D H -0.028175 -0.262425 -0.303452 0.069 Uiso 0.398(4) 1 calc R U P A 2
C9 C -0.1733(10) -0.3042(5) -0.2822(9) 0.0665(17) Uani 0.654(15) 1 d . . P A 1
H9A H -0.279695 -0.290872 -0.263297 0.080 Uiso 0.654(15) 1 calc R U P A 1
H9B H -0.134585 -0.261319 -0.325017 0.080 Uiso 0.654(15) 1 calc R U P A 1
C9A C -0.192(2) -0.3309(9) -0.2512(18) 0.0665(17) Uani 0.346(15) 1 d . . P A 2
H9AA H -0.293449 -0.299916 -0.263962 0.080 Uiso 0.346(15) 1 calc R U P A 2
H9AB H -0.183746 -0.366614 -0.172222 0.080 Uiso 0.346(15) 1 calc R U P A 2

loop_
_atom_site_aniso_label
_atom_site_aniso_U_11
_atom_site_aniso_U_22
_atom_site_aniso_U_33
_atom_site_aniso_U_23
_atom_site_aniso_U_13
_atom_site_aniso_U_12
Zn01 0.0465(2) 0.03173(18) 0.03755(19) -0.00521(10) 0.00915(13) 0.00449(10)
O1 0.0382(7) 0.0338(7) 0.0438(8) -0.0043(6) 0.0051(6) 0.0042(5)
O2 0.0620(9) 0.0403(8) 0.0474(8) 0.0021(6) 0.0119(7) 0.0017(7)
O3 0.0599(11) 0.0511(10) 0.0838(13) 0.0017(9) -0.0100(10) 0.0014(8)
N2 0.0606(12) 0.0428(10) 0.0402(9) -0.0091(8) 0.0110(8) -0.0027(8)
O5 0.0683(12) 0.0618(11) 0.0853(14) 0.0031(10) 0.0028(10) 0.0179(9)
N3 0.0556(11) 0.0444(10) 0.0428(10) 0.0030(8) 0.0133(9) 0.0002(8)
N1 0.0632(13) 0.0548(11) 0.0499(11) -0.0111(9) 0.0155(10) 0.0174(9)
F1 0.0369(8) 0.1191(16) 0.1387(19) -0.0025(13) -0.0032(9) 0.0040(9)
C4 0.0385(10) 0.0337(9) 0.0420(10) 0.0097(8) 0.0114(8) -0.0004(8)
C3 0.0427(11) 0.0406(10) 0.0517(12) 0.0132(9) 0.0170(10) 0.0059(8)
O4 0.1011(15) 0.0537(11) 0.0703(12) -0.0147(9) -0.0010(11) 0.0053(10)
C8 0.0564(14) 0.0483(12) 0.0403(11) -0.0048(9) 0.0077(10) -0.0143(10)
C5 0.0433(11) 0.0432(11) 0.0451(11) 0.0067(9) 0.0087(9) -0.0083(9)
C2 0.0420(12) 0.0565(14) 0.0775(18) 0.0179(12) 0.0213(12) 0.0081(10)
C7 0.0564(14) 0.0479(12) 0.0559(13) 0.0084(10) 0.0256(11) 0.0178(10)
C6 0.0456(12) 0.0624(15) 0.0622(15) 0.0068(12) 0.0018(11) -0.0126(11)
C1 0.0356(12) 0.0715(17) 0.0814(18) 0.0146(14) 0.0035(12) -0.0011(11)
C11 0.0845(19) 0.0651(16) 0.0570(15) -0.0255(13) 0.0162(14) -0.0007(14)
C10 0.077(2) 0.052(2) 0.052(2) -0.0196(14) 0.0316(19) -0.0073(18)
C10A 0.077(2) 0.052(2) 0.052(2) -0.0196(14) 0.0316(19) -0.0073(18)
C9 0.095(3) 0.043(4) 0.059(3) -0.010(3) 0.022(2) 0.024(4)
C9A 0.095(3) 0.043(4) 0.059(3) -0.010(3) 0.022(2) 0.024(4)

loop_
_atom_type_symbol
_atom_type_description
_atom_type_scat_dispersion_real
_atom_type_scat_dispersion_imag
_atom_type_scat_source
C C 0.0181 0.0091 'International Tables Vol C Tables 4.2.6.8 and 6.1.1.4'
H H 0.0000 0.0000 'International Tables Vol C Tables 4.2.6.8 and 6.1.1.4'
F F 0.0727 0.0534 'International Tables Vol C Tables 4.2.6.8 and 6.1.1.4'
N N 0.0311 0.0180 'International Tables Vol C Tables 4.2.6.8 and 6.1.1.4'
O O 0.0492 0.0322 'International Tables Vol C Tables 4.2.6.8 and 6.1.1.4'
Zn Zn -1.5491 0.6778 'International Tables Vol C Tables 4.2.6.8 and 6.1.1.4'

loop_
_geom_angle_atom_site_label_1
_geom_angle_atom_site_label_2
_geom_angle_atom_site_label_3
_geom_angle
_geom_angle_site_symmetry_1
_geom_angle_site_symmetry_3
_geom_angle_publ_flag
O1 Zn01 O1 76.90(6) . 3_544 ?
O1 Zn01 N1 88.51(7) . . ?
O2 Zn01 O1 97.87(6) . . ?
O2 Zn01 O1 99.07(6) . 3_544 ?
O2 Zn01 N2 105.04(7) . . ?
O2 Zn01 N1 104.13(8) . . ?
N2 Zn01 O1 154.81(7) . . ?
N2 Zn01 O1 89.12(7) . 3_544 ?
N2 Zn01 N1 95.80(8) . . ?
N1 Zn01 O1 154.08(8) . 3_544 ?
Zn01 O1 Zn01 103.10(6) . 3_544 ?
C4 O1 Zn01 129.06(12) . . ?
C4 O1 Zn01 127.81(12) . 3_544 ?
Zn01 O2 H2A 109.5 . . ?
Zn01 O2 H2B 109.4 . . ?
H2A O2 H2B 104.5 . . ?
C8 N2 Zn01 123.93(16) 3_544 . ?
C8 N2 C11 114.4(2) 3_544 . ?
C11 N2 Zn01 121.20(17) . . ?
O3 N3 O4 119.1(2) . . ?
O5 N3 O3 119.9(2) . . ?
O5 N3 O4 121.0(2) . . ?
C7 N1 Zn01 125.09(16) . . ?
C7 N1 C9 116.4(3) . . ?
C7 N1 C9A 112.3(7) . . ?
C9 N1 Zn01 117.6(3) . . ?
C9A N1 Zn01 121.1(7) . . ?
O1 C4 C3 121.17(19) . . ?
O1 C4 C5 121.08(19) . . ?
C5 C4 C3 117.74(19) . . ?
C4 C3 C7 125.3(2) . . ?
C2 C3 C4 119.8(2) . . ?
C2 C3 C7 114.9(2) . . ?
N2 C8 H8 115.8 3_544 . ?
N2 C8 C5 128.3(2) 3_544 . ?
C5 C8 H8 115.8 . . ?
C4 C5 C8 125.4(2) . . ?
C6 C5 C4 120.3(2) . . ?
C6 C5 C8 114.3(2) . . ?
C3 C2 H2 119.9 . . ?
C1 C2 C3 120.2(2) . . ?
C1 C2 H2 119.9 . . ?
N1 C7 C3 127.9(2) . . ?
N1 C7 H7 116.1 . . ?
C3 C7 H7 116.1 . . ?
C5 C6 H6 120.0 . . ?
C1 C6 C5 120.0(2) . . ?
C1 C6 H6 120.0 . . ?
C2 C1 F1 119.0(3) . . ?
C2 C1 C6 122.0(2) . . ?
C6 C1 F1 119.0(3) . . ?
N2 C11 H11A 108.8 . . ?
N2 C11 H11B 108.8 . . ?
N2 C11 H11C 108.5 . . ?
N2 C11 H11D 108.5 . . ?
N2 C11 C10A 114.9(3) . . ?
H11A C11 H11B 107.7 . . ?
H11C C11 H11D 107.5 . . ?
C10 C11 N2 113.9(3) . . ?
C10 C11 H11A 108.8 . . ?
C10 C11 H11B 108.8 . . ?
C10A C11 H11C 108.5 . . ?
C10A C11 H11D 108.5 . . ?
C11 C10 H10A 108.1 . . ?
C11 C10 H10B 108.1 . . ?
C11 C10 C9 117.0(5) . . ?
H10A C10 H10B 107.3 . . ?
C9 C10 H10A 108.1 . . ?
C9 C10 H10B 108.1 . . ?
C11 C10A H10C 108.4 . . ?
C11 C10A H10D 108.4 . . ?
H10C C10A H10D 107.5 . . ?
C9A C10A C11 115.4(7) . . ?
C9A C10A H10C 108.4 . . ?
C9A C10A H10D 108.4 . . ?
N1 C9 C10 108.9(5) . . ?
N1 C9 H9A 109.9 . . ?
N1 C9 H9B 109.9 . . ?
C10 C9 H9A 109.9 . . ?
C10 C9 H9B 109.9 . . ?
H9A C9 H9B 108.3 . . ?
N1 C9A H9AA 110.2 . . ?
N1 C9A H9AB 110.2 . . ?
C10A C9A N1 107.4(12) . . ?
C10A C9A H9AA 110.2 . . ?
C10A C9A H9AB 110.2 . . ?
H9AA C9A H9AB 108.5 . . ?

loop_
_geom_bond_atom_site_label_1
_geom_bond_atom_site_label_2
_geom_bond_distance
_geom_bond_site_symmetry_2
_geom_bond_publ_flag
Zn01 O1 2.0542(13) . ?
Zn01 O1 2.0598(13) 3_544 ?
Zn01 O2 2.0163(16) . ?
Zn01 N2 2.0506(18) . ?
Zn01 N1 2.0598(19) . ?
O1 C4 1.319(2) . ?
O2 H2A 0.8501 . ?
O2 H2B 0.8504 . ?
O3 N3 1.236(3) . ?
N2 C8 1.280(3) 3_544 ?
N2 C11 1.473(3) . ?
O5 N3 1.231(3) . ?
N3 O4 1.241(3) . ?
N1 C7 1.279(3) . ?
N1 C9 1.529(7) . ?
N1 C9A 1.465(14) . ?
F1 C1 1.362(3) . ?
C4 C3 1.418(3) . ?
C4 C5 1.416(3) . ?
C3 C2 1.412(3) . ?
C3 C7 1.445(4) . ?
C8 H8 0.9300 . ?
C8 C5 1.445(3) . ?
C5 C6 1.404(3) . ?
C2 H2 0.9300 . ?
C2 C1 1.353(4) . ?
C7 H7 0.9300 . ?
C6 H6 0.9300 . ?
C6 C1 1.360(4) . ?
C11 H11A 0.9700 . ?
C11 H11B 0.9700 . ?
C11 H11C 0.9700 . ?
C11 H11D 0.9700 . ?
C11 C10 1.411(5) . ?
C11 C10A 1.583(8) . ?
C10 H10A 0.9700 . ?
C10 H10B 0.9700 . ?
C10 C9 1.545(9) . ?
C10A H10C 0.9700 . ?
C10A H10D 0.9700 . ?
C10A C9A 1.46(2) . ?
C9 H9A 0.9700 . ?
C9 H9B 0.9700 . ?
C9A H9AA 0.9700 . ?
C9A H9AB 0.9700 . ?

loop_
_geom_torsion_atom_site_label_1
_geom_torsion_atom_site_label_2
_geom_torsion_atom_site_label_3
_geom_torsion_atom_site_label_4
_geom_torsion
_geom_torsion_site_symmetry_1
_geom_torsion_site_symmetry_2
_geom_torsion_site_symmetry_3
_geom_torsion_site_symmetry_4
_geom_torsion_publ_flag
Zn01 O1 C4 C3 -17.0(3) . . . . ?
Zn01 O1 C4 C3 160.58(14) 3_544 . . . ?
Zn01 O1 C4 C5 163.71(14) . . . . ?
Zn01 O1 C4 C5 -18.7(3) 3_544 . . . ?
Zn01 N2 C11 C10 40.2(4) . . . . ?
Zn01 N2 C11 C10A -4.4(4) . . . . ?
Zn01 N1 C7 C3 1.7(4) . . . . ?
Zn01 N1 C9 C10 -49.9(8) . . . . ?
Zn01 N1 C9A C10A 44.7(12) . . . . ?
O1 C4 C3 C2 -178.01(19) . . . . ?
O1 C4 C3 C7 0.3(3) . . . . ?
O1 C4 C5 C8 -0.5(3) . . . . ?
O1 C4 C5 C6 179.69(19) . . . . ?
N2 C8 C5 C4 8.4(4) 3_544 . . . ?
N2 C8 C5 C6 -171.8(2) 3_544 . . . ?
N2 C11 C10 C9 -70.9(5) . . . . ?
N2 C11 C10A C9A 59.9(8) . . . . ?
C4 C3 C2 C1 -1.5(3) . . . . ?
C4 C3 C7 N1 7.7(4) . . . . ?
C4 C5 C6 C1 -2.0(3) . . . . ?
C3 C4 C5 C8 -179.88(19) . . . . ?
C3 C4 C5 C6 0.3(3) . . . . ?
C3 C2 C1 F1 179.1(2) . . . . ?
C3 C2 C1 C6 -0.2(4) . . . . ?
C8 N2 C11 C10 -147.0(3) 3_544 . . . ?
C8 N2 C11 C10A 168.3(3) 3_544 . . . ?
C8 C5 C6 C1 178.2(2) . . . . ?
C5 C4 C3 C2 1.3(3) . . . . ?
C5 C4 C3 C7 179.68(19) . . . . ?
C5 C6 C1 F1 -177.4(2) . . . . ?
C5 C6 C1 C2 1.9(4) . . . . ?
C2 C3 C7 N1 -173.9(2) . . . . ?
C7 N1 C9 C10 140.5(4) . . . . ?
C7 N1 C9A C10A -148.6(7) . . . . ?
C7 C3 C2 C1 -180.0(2) . . . . ?
C11 C10 C9 N1 76.6(7) . . . . ?
C11 C10A C9A N1 -80.9(11) . . . . ?
C9 N1 C7 C3 170.4(5) . . . . ?
C9A N1 C7 C3 -164.4(8) . . . . ?
